data_4024195
loop_
_publ_author_name
'Jinhua Song'
'Hiroshi Yamataka'
'Zvi Rappoport'

_publ_section_title
;
 Dialkoxyphosphinyl-Substituted Enols of Carboxamides
;
_journal_name_full 'Journal of Organic Chemistry'
_journal_page_first 7605
_journal_page_last 7624
_journal_paper_doi 10.1021/jo0710679
_journal_volume 72
_journal_year 2007
_chemical_formula_moiety 'C9 H21 N O7 P2'
_chemical_formula_sum 'C9 H21 N O7 P2'
_chemical_formula_weight 317.21
_chemical_name_systematic
; 
 ? 
;
_space_group_IT_number 14
_symmetry_cell_setting monoclinic
_symmetry_space_group_name_Hall '-P 2ybc'
_symmetry_space_group_name_H-M 'P 1 21/c 1'
_atom_sites_solution_hydrogens geom
_atom_sites_solution_primary direct
_atom_sites_solution_secondary difmap
_audit_creation_method SHELXL-97
_cell_angle_alpha 90.00
_cell_angle_beta 100.953(3)
_cell_angle_gamma 90.00
_cell_formula_units_Z 4
_cell_length_a 16.428(3)
_cell_length_b 11.695(2)
_cell_length_c 8.0881(15)
_cell_measurement_temperature 295(1)
_cell_volume 1525.7(5)
_computing_cell_refinement 'Bruker SMART'
_computing_data_collection 'Bruker SMART'
_computing_data_reduction 'Bruker SAINT'
_computing_molecular_graphics 'Bruker SHELXTL'
_computing_publication_material 'Bruker SHELXTL'
_computing_structure_refinement 'SHELXL-97 (Sheldrick, 1997)'
_computing_structure_solution 'SHELXS-97 (Sheldrick, 1990)'
_diffrn_ambient_temperature 295(1)
_diffrn_measured_fraction_theta_full 0.997
_diffrn_measured_fraction_theta_max 0.997
_diffrn_measurement_device_type 'CCD area detector'
_diffrn_measurement_method 'phi and omega scans'
_diffrn_radiation_monochromator graphite
_diffrn_radiation_source 'fine-focus sealed tube'
_diffrn_radiation_type MoK\a
_diffrn_radiation_wavelength 0.71073
_diffrn_reflns_av_R_equivalents 0.0472
_diffrn_reflns_av_sigmaI/netI 0.0460
_diffrn_reflns_limit_h_max 20
_diffrn_reflns_limit_h_min -20
_diffrn_reflns_limit_k_max 14
_diffrn_reflns_limit_k_min -14
_diffrn_reflns_limit_l_max 10
_diffrn_reflns_limit_l_min -10
_diffrn_reflns_number 17042
_diffrn_reflns_theta_full 27.00
_diffrn_reflns_theta_max 27.00
_diffrn_reflns_theta_min 2.15
_exptl_absorpt_coefficient_mu 0.310
_exptl_absorpt_correction_T_max 0.9786
_exptl_absorpt_correction_T_min 0.9264
_exptl_absorpt_correction_type none
_exptl_crystal_colour colorless
_exptl_crystal_density_diffrn 1.381
_exptl_crystal_density_method 'not measured'
_exptl_crystal_description plate
_exptl_crystal_F_000 672
_exptl_crystal_size_max 0.25
_exptl_crystal_size_mid 0.14
_exptl_crystal_size_min 0.07
_refine_diff_density_max 1.064
_refine_diff_density_min -0.642
_refine_diff_density_rms 0.068
_refine_ls_extinction_method none
_refine_ls_goodness_of_fit_ref 1.038
_refine_ls_hydrogen_treatment mixed
_refine_ls_matrix_type full
_refine_ls_number_parameters 182
_refine_ls_number_reflns 3318
_refine_ls_number_restraints 0
_refine_ls_restrained_S_all 1.038
_refine_ls_R_factor_all 0.0858
_refine_ls_R_factor_gt 0.0637
_refine_ls_shift/su_max 0.006
_refine_ls_shift/su_mean 0.000
_refine_ls_structure_factor_coef Fsqd
_refine_ls_weighting_details 'calc w=1/[\s^2^(Fo^2^)+(0.0931P)^2^+0.4930P] where P=(Fo^2^+2Fc^2^)/3'
_refine_ls_weighting_scheme calc
_refine_ls_wR_factor_gt 0.1623
_refine_ls_wR_factor_ref 0.1734
_reflns_number_gt 2408
_reflns_number_total 3318
_reflns_threshold_expression >2sigma(I)
_cod_data_source_file jo0710679-File006.cif
_cod_data_source_block song21m
_cod_depositor_comments
;
The following automatic conversions were performed:
'_symmetry_cell_setting' value 'Monoclinic' changed to 'monoclinic'
according to '/home/saulius/struct/CIF-dictionaries/cif_core.dic'
dictionary named 'cif_core.dic' version 2.4.1 from 2010-06-29.

Automatic conversion script
Id: cif_fix_enum 1527 2010-12-29 10:47:43Z saulius 
;
_cod_original_sg_symbol_H-M 'P 21/c'
_cod_database_code 4024195

loop_
_symmetry_equiv_pos_as_xyz
'x, y, z'
'-x, y+1/2, -z+1/2'
'-x, -y, -z'
'x, -y-1/2, z-1/2'

loop_
_atom_site_label
_atom_site_type_symbol
_atom_site_fract_x
_atom_site_fract_y
_atom_site_fract_z
_atom_site_U_iso_or_equiv
_atom_site_adp_type
_atom_site_occupancy
_atom_site_symmetry_multiplicity
_atom_site_calc_flag
_atom_site_refinement_flags
_atom_site_disorder_assembly
_atom_site_disorder_group
C1 C 0.31242(18) 0.0511(3) 0.4315(4) 0.0344(7) Uani 1 1 d . . .
C2 C 0.21774(17) 0.0635(2) 0.3899(3) 0.0314(6) Uani 1 1 d . . .
H2 H 0.2039 0.1213 0.4678 0.038 Uiso 1 1 calc R . .
C3 C 0.2711(3) 0.0427(4) -0.0369(5) 0.0599(10) Uani 1 1 d . . .
H3A H 0.2724 0.1173 -0.0858 0.090 Uiso 1 1 calc R . .
H3B H 0.2663 -0.0142 -0.1238 0.090 Uiso 1 1 calc R . .
H3C H 0.3212 0.0303 0.0438 0.090 Uiso 1 1 calc R . .
C4 C 0.0379(3) 0.1774(5) 0.0216(6) 0.0948(18) Uani 1 1 d . . .
H4A H 0.0659 0.1771 -0.0722 0.142 Uiso 1 1 calc R . .
H4B H 0.0248 0.2546 0.0472 0.142 Uiso 1 1 calc R . .
H4C H -0.0124 0.1337 -0.0062 0.142 Uiso 1 1 calc R . .
C5 C 0.0787(3) -0.0734(6) 0.6761(6) 0.0938(17) Uani 1 1 d . . .
H5A H 0.0967 -0.1516 0.6777 0.141 Uiso 1 1 calc R . .
H5B H 0.0194 -0.0704 0.6460 0.141 Uiso 1 1 calc R . .
H5C H 0.0964 -0.0403 0.7856 0.141 Uiso 1 1 calc R . .
C6 C 0.2681(3) -0.2413(4) 0.5338(6) 0.0803(14) Uani 1 1 d . . .
H6A H 0.2245 -0.2881 0.4731 0.121 Uiso 1 1 calc R . .
H6B H 0.2920 -0.2781 0.6378 0.121 Uiso 1 1 calc R . .
H6C H 0.3100 -0.2306 0.4671 0.121 Uiso 1 1 calc R . .
C7 C 0.43896(19) 0.1136(3) 0.6207(4) 0.0417(8) Uani 1 1 d . . .
H7 H 0.4670 0.0917 0.5289 0.050 Uiso 1 1 calc R . .
C8 C 0.4702(3) 0.2308(4) 0.6826(6) 0.0735(13) Uani 1 1 d . . .
H8A H 0.4590 0.2844 0.5912 0.110 Uiso 1 1 calc R . .
H8B H 0.5288 0.2273 0.7247 0.110 Uiso 1 1 calc R . .
H8C H 0.4425 0.2549 0.7711 0.110 Uiso 1 1 calc R . .
C9 C 0.4574(2) 0.0241(4) 0.7553(5) 0.0619(11) Uani 1 1 d . . .
H9A H 0.4339 0.0465 0.8503 0.093 Uiso 1 1 calc R . .
H9B H 0.5164 0.0159 0.7897 0.093 Uiso 1 1 calc R . .
H9C H 0.4339 -0.0475 0.7122 0.093 Uiso 1 1 calc R . .
H1N H 0.3231(19) 0.161(3) 0.590(4) 0.031(9) Uiso 1 1 d . . .
N1 N 0.35008(17) 0.1194(2) 0.5529(3) 0.0376(6) Uani 1 1 d . . .
O1 O 0.34769(13) -0.0174(2) 0.3560(3) 0.0499(6) Uani 1 1 d . . .
O2 O 0.22816(15) 0.23274(19) 0.1694(3) 0.0485(6) Uani 1 1 d . . .
O3 O 0.20099(15) 0.0347(2) 0.0457(3) 0.0488(6) Uani 1 1 d . . .
O4 O 0.09078(14) 0.1273(2) 0.1660(3) 0.0526(7) Uani 1 1 d . . .
O5 O 0.1286(2) -0.1350(2) 0.2990(4) 0.0832(10) Uani 1 1 d . . .
O6 O 0.1127(2) -0.0135(3) 0.5602(5) 0.0981(13) Uani 1 1 d . . .
O7 O 0.23480(16) -0.1314(2) 0.5688(3) 0.0522(6) Uani 1 1 d . . .
P1 P 0.18687(5) 0.12314(7) 0.18223(10) 0.0357(2) Uani 1 1 d . . .
P2 P 0.16816(5) -0.06742(8) 0.43872(12) 0.0460(3) Uani 1 1 d . . .

loop_
_atom_site_aniso_label
_atom_site_aniso_U_11
_atom_site_aniso_U_22
_atom_site_aniso_U_33
_atom_site_aniso_U_23
_atom_site_aniso_U_13
_atom_site_aniso_U_12
C1 0.0338(16) 0.0338(16) 0.0371(16) -0.0012(13) 0.0104(13) -0.0011(13)
C2 0.0328(15) 0.0318(15) 0.0306(14) -0.0005(12) 0.0084(12) 0.0003(12)
C3 0.073(3) 0.063(3) 0.050(2) -0.0047(18) 0.0283(19) -0.005(2)
C4 0.057(3) 0.141(5) 0.080(3) 0.048(3) -0.003(2) 0.024(3)
C5 0.079(3) 0.135(5) 0.074(3) -0.009(3) 0.032(3) -0.005(3)
C6 0.101(4) 0.049(3) 0.089(3) 0.006(2) 0.012(3) 0.029(2)
C7 0.0351(17) 0.051(2) 0.0383(17) -0.0036(15) 0.0052(13) 0.0023(15)
C8 0.067(3) 0.066(3) 0.077(3) -0.011(2) -0.014(2) -0.018(2)
C9 0.047(2) 0.073(3) 0.064(2) 0.017(2) 0.0058(19) 0.013(2)
N1 0.0344(14) 0.0385(15) 0.0392(15) -0.0078(12) 0.0050(12) 0.0060(12)
O1 0.0393(12) 0.0587(15) 0.0537(14) -0.0217(12) 0.0135(11) 0.0062(11)
O2 0.0582(15) 0.0387(13) 0.0516(14) 0.0079(11) 0.0180(11) -0.0070(11)
O3 0.0560(15) 0.0534(14) 0.0389(12) -0.0063(11) 0.0139(11) -0.0143(12)
O4 0.0357(13) 0.0675(17) 0.0533(14) 0.0196(12) 0.0053(11) 0.0045(11)
O5 0.090(2) 0.0568(18) 0.088(2) 0.0178(16) -0.0222(18) -0.0316(16)
O6 0.088(2) 0.085(2) 0.144(3) 0.057(2) 0.081(2) 0.0282(18)
O7 0.0638(17) 0.0415(14) 0.0495(14) 0.0080(11) 0.0061(12) 0.0070(11)
P1 0.0353(4) 0.0365(5) 0.0357(4) 0.0052(3) 0.0078(3) -0.0033(3)
P2 0.0396(5) 0.0423(5) 0.0564(6) 0.0150(4) 0.0100(4) -0.0032(4)

loop_
_atom_type_symbol
_atom_type_description
_atom_type_scat_dispersion_real
_atom_type_scat_dispersion_imag
_atom_type_scat_source
C C 0.0033 0.0016 'International Tables Vol C Tables 4.2.6.8 and 6.1.1.4'
H H 0.0000 0.0000 'International Tables Vol C Tables 4.2.6.8 and 6.1.1.4'
N N 0.0061 0.0033 'International Tables Vol C Tables 4.2.6.8 and 6.1.1.4'
O O 0.0106 0.0060 'International Tables Vol C Tables 4.2.6.8 and 6.1.1.4'
P P 0.1023 0.0942 'International Tables Vol C Tables 4.2.6.8 and 6.1.1.4'

loop_
_geom_angle_atom_site_label_1
_geom_angle_atom_site_label_2
_geom_angle_atom_site_label_3
_geom_angle
_geom_angle_site_symmetry_1
_geom_angle_site_symmetry_3
_geom_angle_publ_flag
O1 C1 N1 124.6(3) . . ?
O1 C1 C2 120.8(3) . . ?
N1 C1 C2 114.6(3) . . ?
C1 C2 P1 109.56(19) . . ?
C1 C2 P2 110.6(2) . . ?
P1 C2 P2 118.15(16) . . ?
C1 C2 H2 105.9 . . ?
P1 C2 H2 105.9 . . ?
P2 C2 H2 105.9 . . ?
O3 C3 H3A 109.5 . . ?
O3 C3 H3B 109.5 . . ?
H3A C3 H3B 109.5 . . ?
O3 C3 H3C 109.5 . . ?
H3A C3 H3C 109.5 . . ?
H3B C3 H3C 109.5 . . ?
O4 C4 H4A 109.5 . . ?
O4 C4 H4B 109.5 . . ?
H4A C4 H4B 109.5 . . ?
O4 C4 H4C 109.5 . . ?
H4A C4 H4C 109.5 . . ?
H4B C4 H4C 109.5 . . ?
O6 C5 H5A 109.5 . . ?
O6 C5 H5B 109.5 . . ?
H5A C5 H5B 109.5 . . ?
O6 C5 H5C 109.5 . . ?
H5A C5 H5C 109.5 . . ?
H5B C5 H5C 109.5 . . ?
O7 C6 H6A 109.5 . . ?
O7 C6 H6B 109.5 . . ?
H6A C6 H6B 109.5 . . ?
O7 C6 H6C 109.5 . . ?
H6A C6 H6C 109.5 . . ?
H6B C6 H6C 109.5 . . ?
N1 C7 C9 110.8(3) . . ?
N1 C7 C8 109.5(3) . . ?
C9 C7 C8 112.5(3) . . ?
N1 C7 H7 108.0 . . ?
C9 C7 H7 108.0 . . ?
C8 C7 H7 108.0 . . ?
C7 C8 H8A 109.5 . . ?
C7 C8 H8B 109.5 . . ?
H8A C8 H8B 109.5 . . ?
C7 C8 H8C 109.5 . . ?
H8A C8 H8C 109.5 . . ?
H8B C8 H8C 109.5 . . ?
C7 C9 H9A 109.5 . . ?
C7 C9 H9B 109.5 . . ?
H9A C9 H9B 109.5 . . ?
C7 C9 H9C 109.5 . . ?
H9A C9 H9C 109.5 . . ?
H9B C9 H9C 109.5 . . ?
C1 N1 C7 122.9(3) . . ?
C1 N1 H1N 117(2) . . ?
C7 N1 H1N 120(2) . . ?
C3 O3 P1 121.6(2) . . ?
C4 O4 P1 121.7(3) . . ?
C5 O6 P2 125.1(3) . . ?
C6 O7 P2 122.6(3) . . ?
O2 P1 O4 116.24(14) . . ?
O2 P1 O3 113.40(13) . . ?
O4 P1 O3 104.18(14) . . ?
O2 P1 C2 110.68(14) . . ?
O4 P1 C2 101.04(13) . . ?
O3 P1 C2 110.48(13) . . ?
O5 P2 O7 115.03(17) . . ?
O5 P2 O6 118.6(2) . . ?
O7 P2 O6 100.65(17) . . ?
O5 P2 C2 116.80(16) . . ?
O7 P2 C2 105.41(14) . . ?
O6 P2 C2 97.68(16) . . ?

loop_
_geom_bond_atom_site_label_1
_geom_bond_atom_site_label_2
_geom_bond_distance
_geom_bond_site_symmetry_2
_geom_bond_publ_flag
C1 O1 1.218(3) . ?
C1 N1 1.325(4) . ?
C1 C2 1.535(4) . ?
C2 P1 1.801(3) . ?
C2 P2 1.813(3) . ?
C2 H2 0.9800 . ?
C3 O3 1.440(4) . ?
C3 H3A 0.9600 . ?
C3 H3B 0.9600 . ?
C3 H3C 0.9600 . ?
C4 O4 1.441(4) . ?
C4 H4A 0.9600 . ?
C4 H4B 0.9600 . ?
C4 H4C 0.9600 . ?
C5 O6 1.370(5) . ?
C5 H5A 0.9600 . ?
C5 H5B 0.9600 . ?
C5 H5C 0.9600 . ?
C6 O7 1.445(5) . ?
C6 H6A 0.9600 . ?
C6 H6B 0.9600 . ?
C6 H6C 0.9600 . ?
C7 N1 1.461(4) . ?
C7 C9 1.499(5) . ?
C7 C8 1.515(5) . ?
C7 H7 0.9800 . ?
C8 H8A 0.9600 . ?
C8 H8B 0.9600 . ?
C8 H8C 0.9600 . ?
C9 H9A 0.9600 . ?
C9 H9B 0.9600 . ?
C9 H9C 0.9600 . ?
N1 H1N 0.76(3) . ?
O2 P1 1.463(2) . ?
O3 P1 1.562(2) . ?
O4 P1 1.560(2) . ?
O5 P2 1.430(3) . ?
O6 P2 1.592(3) . ?
O7 P2 1.558(2) . ?

loop_
_geom_hbond_atom_site_label_D
_geom_hbond_atom_site_label_H
_geom_hbond_atom_site_label_A
_geom_hbond_distance_DH
_geom_hbond_distance_HA
_geom_hbond_distance_DA
_geom_hbond_angle_DHA
_geom_hbond_site_symmetry_A
N1 H1N O2 0.76(3) 2.19(3) 2.934(4) 171(3) 4_566

loop_
_cod_related_entry_id
_cod_related_entry_database
_cod_related_entry_code
1 ChemSpider 30658851
